data_1506637
loop_
_publ_author_name
'Katz, Jeffrey L.'
'Selby, Kevin J.'
'Conry, Rebecca R.'

_publ_section_title
;
 Single-step synthesis of D3h-symmetric bicyclooxacalixarenes.
;
_journal_issue 16
_journal_name_full 'Organic letters'
_journal_page_first 3505
_journal_page_last 3507
_journal_paper_doi 10.1021/ol051180q
_journal_volume 7
_journal_year 2005
_chemical_formula_sum 'C36 H24 N6 O20'
_chemical_formula_weight 860.61
_chemical_melting_point_gt 533
_chemical_name_common 'compound 4 acetone solvate'
_chemical_name_systematic
;
     4,6,16,18,31,33-hexanitro-2,8,14,20,29,35-
hexaoxabicyclocalix[4]arene
;
_space_group_IT_number 15
_symmetry_cell_setting monoclinic
_symmetry_space_group_name_Hall '-C 2yc'
_symmetry_space_group_name_H-M 'C 1 2/c 1'
_atom_sites_solution_hydrogens geom
_atom_sites_solution_primary direct
_atom_sites_solution_secondary difmap
_audit_creation_method SHELXTL
_cell_angle_alpha 90.00
_cell_angle_beta 91.3940(10)
_cell_angle_gamma 90.00
_cell_formula_units_Z 4
_cell_length_a 9.3865(8)
_cell_length_b 21.2279(17)
_cell_length_c 18.8177(15)
_cell_measurement_reflns_used 8158
_cell_measurement_temperature 167(2)
_cell_measurement_theta_max 28.17
_cell_measurement_theta_min 2.17
_cell_volume 3748.4(5)
_computing_cell_refinement 'Bruker SMART'
_computing_data_collection 'Bruker SMART'
_computing_data_reduction 'Bruker SAINT'
_computing_molecular_graphics 'Bruker SHELXTL'
_computing_publication_material 'Bruker SHELXTL'
_computing_structure_refinement 'SHELXL-97 (Sheldrick, 1997)'
_computing_structure_solution 'SHELXS-97 (Sheldrick, 1990)'
_diffrn_ambient_temperature 167(2)
_diffrn_measured_fraction_theta_full 0.959
_diffrn_measured_fraction_theta_max 0.959
_diffrn_measurement_device_type 'CCD area detector'
_diffrn_measurement_method 'phi and omega scans'
_diffrn_radiation_monochromator graphite
_diffrn_radiation_source 'fine-focus sealed tube'
_diffrn_radiation_type MoK\a
_diffrn_radiation_wavelength 0.71073
_diffrn_reflns_av_R_equivalents 0.1268
_diffrn_reflns_av_sigmaI/netI 0.0688
_diffrn_reflns_limit_h_max 12
_diffrn_reflns_limit_h_min -12
_diffrn_reflns_limit_k_max 28
_diffrn_reflns_limit_k_min -27
_diffrn_reflns_limit_l_max 24
_diffrn_reflns_limit_l_min -24
_diffrn_reflns_number 16695
_diffrn_reflns_theta_full 28.31
_diffrn_reflns_theta_max 28.31
_diffrn_reflns_theta_min 1.92
_exptl_absorpt_coefficient_mu 0.128
_exptl_absorpt_correction_type none
_exptl_crystal_colour colorless
_exptl_crystal_density_diffrn 1.525
_exptl_crystal_density_meas ?
_exptl_crystal_density_method 'not measured'
_exptl_crystal_description plate
_exptl_crystal_F_000 1768
_exptl_crystal_size_max 0.65
_exptl_crystal_size_mid 0.35
_exptl_crystal_size_min 0.14
_refine_diff_density_max 0.435
_refine_diff_density_min -0.296
_refine_diff_density_rms 0.061
_refine_ls_extinction_method none
_refine_ls_goodness_of_fit_ref 1.071
_refine_ls_hydrogen_treatment mixed
_refine_ls_matrix_type full
_refine_ls_number_parameters 283
_refine_ls_number_reflns 4489
_refine_ls_number_restraints 0
_refine_ls_restrained_S_all 1.071
_refine_ls_R_factor_all 0.0627
_refine_ls_R_factor_gt 0.0559
_refine_ls_shift/su_max 0.000
_refine_ls_shift/su_mean 0.000
_refine_ls_structure_factor_coef Fsqd
_refine_ls_weighting_details 'calc w=1/[\s^2^(Fo^2^)+(0.0913P)^2^+1.3214P] where P=(Fo^2^+2Fc^2^)/3'
_refine_ls_weighting_scheme calc
_refine_ls_wR_factor_gt 0.1647
_refine_ls_wR_factor_ref 0.1712
_reflns_number_gt 3752
_reflns_number_total 4489
_reflns_threshold_expression >2sigma(I)
_cod_data_source_file ol051180qsi20050519_042848.cif
_cod_data_source_block cif_1
_cod_depositor_comments
;
The following automatic conversions were performed:

'_chemical_melting_point' tag was changed to
'_chemical_melting_point_gt' since the value was specified 'more
than' ('>') a certain temperature. The value '>533K' was changed to
'533' - it should be numeric and without a unit
designator.

'_symmetry_cell_setting' value 'Monoclinic' changed to
'monoclinic' according to
/home/saulius/struct/CIF-dictionaries/cif_core.dic dictionary named
'cif_core.dic' version 2.4.1 from 2010-06-29.

Automatic conversion script
Id: cif_fix_values 1715 2011-07-08 13:25:40Z adriana 

The following automatic conversions were performed:

'_exptl_crystal_density_meas' value 'not_measured' was changed to '?'
- the value is perceived as not measured.

Automatic conversion script
Id: cif_fix_values 3008 2015-01-20 13:52:24Z robertas 
;
_cod_original_sg_symbol_H-M C2/c
_cod_database_code 1506637

loop_
_symmetry_equiv_pos_as_xyz
'x, y, z'
'-x, y, -z+1/2'
'x+1/2, y+1/2, z'
'-x+1/2, y+1/2, -z+1/2'
'-x, -y, -z'
'x, -y, z-1/2'
'-x+1/2, -y+1/2, -z'
'x+1/2, -y+1/2, z-1/2'

loop_
_atom_site_label
_atom_site_type_symbol
_atom_site_fract_x
_atom_site_fract_y
_atom_site_fract_z
_atom_site_U_iso_or_equiv
_atom_site_adp_type
_atom_site_occupancy
_atom_site_symmetry_multiplicity
_atom_site_calc_flag
_atom_site_refinement_flags
C1 C -0.31473(15) 0.31847(6) 0.42048(8) 0.0301(3) Uani 1 1 d .
C2 C -0.23107(16) 0.33120(7) 0.48012(8) 0.0317(3) Uani 1 1 d .
H2 H -0.2724 0.3471 0.5221 0.038 Uiso 1 1 calc R
C3 C -0.08706(16) 0.32044(6) 0.47761(7) 0.0299(3) Uani 1 1 d .
C4 C -0.02531(15) 0.29387(7) 0.41812(7) 0.0294(3) Uani 1 1 d .
C5 C 0.17431(14) 0.24947(7) 0.36450(7) 0.0291(3) Uani 1 1 d .
C6 C 0.17139(15) 0.18419(7) 0.36735(8) 0.0318(3) Uani 1 1 d .
H6 H 0.1315 0.1626 0.4063 0.038 Uiso 1 1 calc R
C7 C 0.22874(15) 0.15207(7) 0.31128(8) 0.0319(3) Uani 1 1 d .
C8 C 0.28807(15) 0.18170(7) 0.25369(8) 0.0318(3) Uani 1 1 d .
H8 H 0.3274 0.1584 0.2157 0.038 Uiso 1 1 calc R
C9 C 0.28746(14) 0.24713(7) 0.25398(7) 0.0289(3) Uani 1 1 d .
C10 C 0.23187(14) 0.28198(7) 0.30863(7) 0.0292(3) Uani 1 1 d .
H10 H 0.2332 0.3267 0.3078 0.035 Uiso 1 1 calc R
C11 C 0.11140(16) 0.05740(7) 0.28259(8) 0.0346(3) Uani 1 1 d .
C12 C 0.10903(18) -0.00828(7) 0.28284(8) 0.0373(4) Uani 1 1 d .
C13 C 0.0000 -0.04117(10) 0.2500 0.0397(5) Uani 1 2 d S
H13 H 0.0000 -0.0859 0.2500 0.048 Uiso 1 2 calc SR
C14 C 0.0000 0.08975(10) 0.2500 0.0366(5) Uani 1 2 d S
H11 H 0.0000 0.1345 0.2500 0.044 Uiso 1 2 calc SR
C15 C 0.25722(15) 0.29173(6) 0.14013(8) 0.0289(3) Uani 1 1 d .
C16 C 0.11243(15) 0.27823(7) 0.13990(8) 0.0310(3) Uani 1 1 d .
H16 H 0.0726 0.2581 0.1799 0.037 Uiso 1 1 calc R
O1 O 0.11740(11) 0.28380(5) 0.42059(6) 0.0340(3) Uani 1 1 d .
O2 O 0.22692(12) 0.08615(5) 0.31325(6) 0.0401(3) Uani 1 1 d .
O3 O 0.34594(10) 0.27890(5) 0.19639(5) 0.0334(3) Uani 1 1 d .
O4 O -0.52017(12) 0.35922(6) 0.36987(6) 0.0417(3) Uani 1 1 d .
O5 O -0.52627(15) 0.32683(9) 0.47810(8) 0.0652(5) Uani 1 1 d .
O6 O 0.10045(15) 0.37403(7) 0.52986(7) 0.0540(4) Uani 1 1 d .
O7 O -0.02912(16) 0.31681(8) 0.59690(7) 0.0642(5) Uani 1 1 d .
O8 O 0.2513(2) -0.03135(7) 0.37982(8) 0.0680(5) Uani 1 1 d .
O9 O 0.28256(17) -0.08425(6) 0.28401(9) 0.0624(4) Uani 1 1 d .
N1 N -0.46459(13) 0.33561(6) 0.42271(7) 0.0346(3) Uani 1 1 d .
N2 N 0.00172(14) 0.33843(6) 0.53960(7) 0.0349(3) Uani 1 1 d .
N3 N 0.22393(17) -0.04349(6) 0.31831(8) 0.0452(4) Uani 1 1 d .
C17 C 0.4001(8) -0.0046(4) 0.1283(5) 0.226(4) Uani 1 1 d .
H17A H 0.4713 -0.0013 0.0912 0.339 Uiso 1 1 calc R
H17B H 0.3822 -0.0491 0.1386 0.339 Uiso 1 1 calc R
H17C H 0.4357 0.0166 0.1715 0.339 Uiso 1 1 calc R
C18 C 0.2687(4) 0.02514(12) 0.10392(16) 0.0871(9) Uani 1 1 d .
C19 C 0.1841(9) -0.0110(3) 0.0546(3) 0.183(3) Uani 1 1 d .
H19A H 0.0902 0.0087 0.0483 0.274 Uiso 1 1 calc R
H19B H 0.1727 -0.0539 0.0729 0.274 Uiso 1 1 calc R
H19C H 0.2314 -0.0126 0.0088 0.274 Uiso 1 1 calc R
O10 O 0.2348(3) 0.07744(10) 0.11919(11) 0.1043(8) Uani 1 1 d .

loop_
_atom_site_aniso_label
_atom_site_aniso_U_11
_atom_site_aniso_U_22
_atom_site_aniso_U_33
_atom_site_aniso_U_23
_atom_site_aniso_U_13
_atom_site_aniso_U_12
C1 0.0313(7) 0.0284(7) 0.0306(7) 0.0026(5) -0.0015(5) 0.0011(5)
C2 0.0386(8) 0.0293(7) 0.0271(7) -0.0002(5) -0.0004(5) 0.0008(6)
C3 0.0366(7) 0.0278(7) 0.0250(7) 0.0004(5) -0.0054(5) -0.0008(5)
C4 0.0313(7) 0.0288(7) 0.0280(7) 0.0018(5) -0.0035(5) 0.0008(5)
C5 0.0270(6) 0.0327(7) 0.0272(7) -0.0022(5) -0.0069(5) 0.0021(5)
C6 0.0313(7) 0.0335(7) 0.0303(7) 0.0059(5) -0.0052(5) 0.0000(5)
C7 0.0334(7) 0.0258(7) 0.0361(8) 0.0019(5) -0.0094(6) 0.0022(5)
C8 0.0315(7) 0.0334(8) 0.0301(7) -0.0027(5) -0.0056(5) 0.0033(5)
C9 0.0260(6) 0.0330(7) 0.0273(7) 0.0030(5) -0.0064(5) -0.0017(5)
C10 0.0282(7) 0.0278(7) 0.0310(7) 0.0000(5) -0.0087(5) -0.0009(5)
C11 0.0438(8) 0.0262(7) 0.0338(8) 0.0002(5) -0.0013(6) 0.0007(6)
C12 0.0527(10) 0.0268(7) 0.0323(8) 0.0025(5) -0.0003(7) 0.0045(6)
C13 0.0611(14) 0.0222(9) 0.0356(11) 0.000 0.0005(10) 0.000
C14 0.0452(12) 0.0221(9) 0.0420(12) 0.000 -0.0046(9) 0.000
C15 0.0319(7) 0.0272(6) 0.0272(7) -0.0013(5) -0.0047(5) 0.0000(5)
C16 0.0325(7) 0.0328(7) 0.0273(7) 0.0023(5) -0.0034(5) -0.0025(5)
O1 0.0305(5) 0.0417(6) 0.0294(5) -0.0062(4) -0.0064(4) 0.0030(4)
O2 0.0449(6) 0.0250(5) 0.0497(7) 0.0027(4) -0.0120(5) 0.0039(4)
O3 0.0295(5) 0.0422(6) 0.0283(5) 0.0052(4) -0.0052(4) -0.0040(4)
O4 0.0359(6) 0.0503(7) 0.0385(6) 0.0024(5) -0.0067(5) 0.0067(5)
O5 0.0490(8) 0.1012(12) 0.0462(8) 0.0214(7) 0.0170(6) 0.0209(7)
O6 0.0588(8) 0.0563(8) 0.0462(7) 0.0010(6) -0.0132(6) -0.0219(6)
O7 0.0655(9) 0.0988(12) 0.0278(6) 0.0057(6) -0.0079(6) -0.0275(8)
O8 0.0987(12) 0.0493(8) 0.0545(9) 0.0049(6) -0.0287(8) 0.0132(8)
O9 0.0719(9) 0.0363(7) 0.0788(11) -0.0033(7) -0.0020(8) 0.0175(6)
N1 0.0346(7) 0.0366(7) 0.0327(7) 0.0004(5) 0.0005(5) 0.0023(5)
N2 0.0386(7) 0.0376(7) 0.0281(6) -0.0040(5) -0.0055(5) 0.0008(5)
N3 0.0604(9) 0.0251(6) 0.0496(9) 0.0059(6) -0.0068(7) 0.0033(6)
C17 0.186(6) 0.221(7) 0.272(8) 0.108(6) 0.060(6) 0.103(6)
C18 0.141(3) 0.0494(13) 0.0729(17) 0.0059(12) 0.0362(18) 0.0035(15)
C19 0.271(7) 0.134(4) 0.146(4) -0.028(4) 0.060(5) -0.078(5)
O10 0.167(2) 0.0680(12) 0.0786(14) -0.0024(10) 0.0228(14) 0.0099(13)

loop_
_atom_type_symbol
_atom_type_description
_atom_type_scat_dispersion_real
_atom_type_scat_dispersion_imag
_atom_type_scat_source
C C 0.0033 0.0016 'International Tables Vol C Tables 4.2.6.8 and 6.1.1.4'
H H 0.0000 0.0000 'International Tables Vol C Tables 4.2.6.8 and 6.1.1.4'
N N 0.0061 0.0033 'International Tables Vol C Tables 4.2.6.8 and 6.1.1.4'
O O 0.0106 0.0060 'International Tables Vol C Tables 4.2.6.8 and 6.1.1.4'

loop_
_geom_angle_atom_site_label_1
_geom_angle_atom_site_label_2
_geom_angle_atom_site_label_3
_geom_angle
_geom_angle_site_symmetry_1
_geom_angle_site_symmetry_3
C2 C1 C15 121.38(13) . 2
C2 C1 N1 117.32(13) . .
C15 C1 N1 121.28(13) 2 .
C3 C2 C1 118.72(14) . .
C2 C3 C4 121.64(13) . .
C2 C3 N2 118.03(13) . .
C4 C3 N2 120.33(13) . .
O1 C4 C16 123.47(13) . 2
O1 C4 C3 117.81(12) . .
C16 C4 C3 118.71(13) 2 .
C10 C5 C6 122.55(13) . .
C10 C5 O1 118.58(13) . .
C6 C5 O1 118.87(13) . .
C7 C6 C5 117.18(13) . .
C6 C7 C8 123.23(13) . .
C6 C7 O2 118.01(13) . .
C8 C7 O2 118.76(13) . .
C7 C8 C9 116.77(13) . .
C10 C9 C8 122.73(13) . .
C10 C9 O3 118.77(12) . .
C8 C9 O3 118.50(13) . .
C5 C10 C9 117.54(13) . .
O2 C11 C14 123.50(14) . .
O2 C11 C12 117.37(13) . .
C14 C11 C12 119.11(15) . .
C13 C12 C11 121.23(15) . .
C13 C12 N3 118.65(14) . .
C11 C12 N3 120.11(14) . .
C12 C13 C12 118.9(2) . 2
C11 C14 C11 120.40(19) 2 .
O3 C15 C16 122.84(13) . .
O3 C15 C1 118.48(12) . 2
C16 C15 C1 118.66(13) . 2
C4 C16 C15 120.71(13) 2 .
C4 O1 C5 116.82(10) . .
C11 O2 C7 116.57(11) . .
C15 O3 C9 117.09(10) . .
O5 N1 O4 123.89(14) . .
O5 N1 C1 117.79(13) . .
O4 N1 C1 118.30(12) . .
O6 N2 O7 124.71(14) . .
O6 N2 C3 117.59(13) . .
O7 N2 C3 117.70(13) . .
O8 N3 O9 124.81(16) . .
O8 N3 C12 117.82(15) . .
O9 N3 C12 117.34(15) . .
O10 C18 C19 120.5(5) . .
O10 C18 C17 124.0(5) . .
C19 C18 C17 115.3(5) . .

loop_
_geom_bond_atom_site_label_1
_geom_bond_atom_site_label_2
_geom_bond_distance
_geom_bond_site_symmetry_2
C1 C2 1.381(2) .
C1 C15 1.394(2) 2
C1 N1 1.4546(19) .
C2 C3 1.373(2) .
C3 C4 1.392(2) .
C3 N2 1.4675(18) .
C4 O1 1.3562(17) .
C4 C16 1.3885(19) 2
C5 C10 1.379(2) .
C5 C6 1.387(2) .
C5 O1 1.3993(17) .
C6 C7 1.377(2) .
C7 C8 1.382(2) .
C7 O2 1.3998(18) .
C8 C9 1.389(2) .
C9 C10 1.380(2) .
C9 O3 1.3999(16) .
C11 O2 1.3605(19) .
C11 C14 1.3820(18) .
C11 C12 1.394(2) .
C12 C13 1.373(2) .
C12 N3 1.460(2) .
C13 C12 1.373(2) 2
C14 C11 1.3820(18) 2
C15 O3 1.3585(17) .
C15 C16 1.389(2) .
C15 C1 1.394(2) 2
C16 C4 1.3885(19) 2
O4 N1 1.2194(17) .
O5 N1 1.2188(18) .
O6 N2 1.2133(18) .
O7 N2 1.2133(18) .
O8 N3 1.207(2) .
O9 N3 1.219(2) .
C17 C18 1.450(7) .
C18 O10 1.192(3) .
C18 C19 1.430(7) .
